data_4101926
loop_
_publ_author_name
'Masamichi Ogasawara'
'Susumu Watanabe'
'Kiyohiko Nakajima'
'Tamotsu Takahashi'

_publ_section_title
;
 Enantioselective Synthesis of Planar-Chiral Phosphaferrocenes by
 Molybdenum-Catalyzed Asymmetric Interannular Ring-Closing Metathesis
;
_journal_name_full 'Journal of the American Chemical Society'
_journal_page_first 2136
_journal_page_last 2137
_journal_paper_doi 10.1021/ja910348z
_journal_volume 132
_journal_year 2010
_chemical_absolute_configuration ad
_chemical_formula_moiety 'C20 H23 Fe O P '
_chemical_formula_sum 'C20 H23 Fe O P'
_chemical_formula_weight 366.22
_space_group_IT_number 19
_symmetry_cell_setting orthorhombic
_symmetry_Int_Tables_number 19
_symmetry_space_group_name_Hall 'P 2ac 2ab'
_symmetry_space_group_name_H-M 'P 21 21 21'
_audit_creation_date 2007-06-26
_audit_creation_method 'by CrystalStructure 3.8'
_audit_update_record
;
2007-07-09 text and data added by Kiyohiko Nakajima
;
_cell_angle_alpha 90.0000
_cell_angle_beta 90.0000
_cell_angle_gamma 90.0000
_cell_formula_units_Z 4
_cell_length_a 7.4212(2)
_cell_length_b 9.9724(3)
_cell_length_c 23.8171(6)
_cell_measurement_reflns_used 17261
_cell_measurement_temperature 298.1
_cell_measurement_theta_max 27.6
_cell_measurement_theta_min 3.2
_cell_volume 1762.64(8)
_computing_cell_refinement PROCESS-AUTO
_computing_data_collection PROCESS-AUTO
_computing_data_reduction CrystalStructure
_computing_publication_material 'CrystalStructure 3.8'
_computing_structure_refinement CRYSTALS
_computing_structure_solution SIR2004
_diffrn_detector_area_resol_mean 6.85
_diffrn_measured_fraction_theta_full 0.998
_diffrn_measured_fraction_theta_max 0.998
_diffrn_measurement_device_type 'Rigaku SCXmini'
_diffrn_measurement_method \w
_diffrn_radiation_type 'Mo K\a'
_diffrn_radiation_wavelength 0.71075
_diffrn_reflns_av_R_equivalents 0.062
_diffrn_reflns_limit_h_max 9
_diffrn_reflns_limit_h_min -9
_diffrn_reflns_limit_k_max 12
_diffrn_reflns_limit_k_min -12
_diffrn_reflns_limit_l_max 30
_diffrn_reflns_limit_l_min -30
_diffrn_reflns_number 18570
_diffrn_reflns_theta_full 27.48
_diffrn_reflns_theta_max 27.48
_exptl_absorpt_coefficient_mu 0.947
_exptl_absorpt_correction_T_max 0.945
_exptl_absorpt_correction_T_min 0.826
_exptl_absorpt_correction_type numerical
_exptl_absorpt_process_details
;
    Higashi, T. (1999). Program for Absorption Correction.
    Rigaku Corporation, Tokyo, Japan.
;
_exptl_crystal_colour Yellow
_exptl_crystal_density_diffrn 1.380
_exptl_crystal_density_method 'not measured'
_exptl_crystal_description Prism
_exptl_crystal_F_000 768.00
_exptl_crystal_size_max 0.20
_exptl_crystal_size_mid 0.16
_exptl_crystal_size_min 0.06
_refine_diff_density_max 2.04
_refine_diff_density_min -1.88
_refine_ls_abs_structure_details 'Flack, H. D. (1983), Acta Cryst. A39, 876-881.  1719 Friedel Pairs'
_refine_ls_abs_structure_Flack 0.029(13)
_refine_ls_extinction_method none
_refine_ls_goodness_of_fit_ref 0.995
_refine_ls_hydrogen_treatment refall
_refine_ls_number_parameters 301
_refine_ls_number_reflns 15155
_refine_ls_R_factor_gt 0.0529
_refine_ls_shift/su_max 0.0016
_refine_ls_structure_factor_coef F
_refine_ls_weighting_details 'w = 1/[0.0001Fo^2^ + 1.4800\s(Fo^2^) + 0.5000]'
_refine_ls_weighting_scheme calc
_refine_ls_wR_factor_ref 0.0503
_reflns_number_gt 15069
_reflns_number_total 4054
_reflns_threshold_expression F^2^>2.0\s(F^2^)
_cod_data_source_file ja910348z_si_002.cif
_cod_data_source_block '_tt73_in_P212121'
_cod_original_formula_sum 'C20 H23 Fe O P '
_cod_database_code 4101926

loop_
_symmetry_equiv_pos_site_id
_symmetry_equiv_pos_as_xyz
1 +X,+Y,+Z
2 1/2+X,1/2-Y,-Z
3 -X,1/2+Y,1/2-Z
4 1/2-X,-Y,1/2+Z

loop_
_atom_site_label
_atom_site_type_symbol
_atom_site_fract_x
_atom_site_fract_y
_atom_site_fract_z
_atom_site_U_iso_or_equiv
_atom_site_adp_type
_atom_site_occupancy
_atom_site_symmetry_multiplicity
_atom_site_calc_flag
_atom_site_refinement_flags
_atom_site_disorder_assembly
_atom_site_disorder_group
Fe(1) Fe 0.28618(4) -0.04792(3) 0.411090(10) 0.03305(7) Uani 1.00 1 d . . .
P(1) P 0.45433(9) -0.20455(6) 0.45719(3) 0.04079(18) Uani 1.00 1 d . . .
O(1) O 0.5467(2) 0.23838(18) 0.38806(8) 0.0654(6) Uani 1.00 1 d . . .
C(1) C 0.5728(3) -0.2233(3) 0.34132(11) 0.0487(8) Uani 1.00 1 d . . .
C(2) C 0.5176(3) -0.1656(2) 0.28501(10) 0.0550(8) Uani 1.00 1 d . . .
C(3) C 0.3483(4) -0.1599(3) 0.26878(11) 0.0643(10) Uani 1.00 1 d . . .
C(4) C 0.1866(4) -0.2040(3) 0.30115(14) 0.0677(10) Uani 1.00 1 d . . .
C(5) C 0.6704(5) -0.1187(5) 0.24909(16) 0.0855(14) Uani 1.00 1 d . . .
C(6) C 0.5315(3) -0.1356(2) 0.39157(9) 0.0379(6) Uani 1.00 1 d . . .
C(7) C 0.5473(2) 0.0056(2) 0.39496(9) 0.0382(6) Uani 1.00 1 d . . .
C(8) C 0.6047(4) 0.1204(3) 0.35854(11) 0.0529(9) Uani 1.00 1 d . . .
C(9) C 0.5145(4) 0.2071(2) 0.44608(13) 0.0549(9) Uani 1.00 1 d . . .
C(10) C 0.4925(2) 0.0574(2) 0.44728(9) 0.0354(6) Uani 1.00 1 d . . .
C(11) C 0.4324(2) -0.0396(2) 0.48545(8) 0.0369(6) Uani 1.00 1 d . . .
C(12) C 0.3628(3) -0.0096(2) 0.54380(11) 0.0398(6) Uani 1.00 1 d . . .
C(13) C 0.5029(3) 0.02009(18) 0.58747(10) 0.0376(6) Uani 1.00 1 d . . .
C(14) C 0.6766(3) 0.0200(2) 0.57715(11) 0.0500(8) Uani 1.00 1 d . . .
C(15) C 0.4260(4) 0.0494(4) 0.64440(12) 0.0600(9) Uani 1.00 1 d . . .
C(16) C 0.1274(3) -0.1068(2) 0.34570(11) 0.0464(7) Uani 1.00 1 d . . .
C(17) C 0.1482(3) 0.0338(3) 0.34589(12) 0.0517(8) Uani 1.00 1 d . . .
C(18) C 0.0822(3) 0.0855(2) 0.39709(12) 0.0523(8) Uani 1.00 1 d . . .
C(19) C 0.0172(3) -0.0225(2) 0.42942(12) 0.0508(8) Uani 1.00 1 d . . .
C(20) C 0.0436(3) -0.1410(2) 0.39815(12) 0.0499(8) Uani 1.00 1 d . . .
H(1) H 0.701(3) -0.242(2) 0.3413(8) 0.053(7) Uiso 1.00 1 c . . .
H(2) H 0.514(3) -0.314(2) 0.3472(8) 0.048(6) Uiso 1.00 1 c . . .
H(3) H 0.327(3) -0.114(2) 0.2342(9) 0.052(7) Uiso 1.00 1 c . . .
H(4) H 0.215(3) -0.290(2) 0.3188(10) 0.070(9) Uiso 1.00 1 c . . .
H(5) H 0.090(4) -0.226(3) 0.2742(12) 0.106(11) Uiso 1.00 1 c . . .
H(6) H 0.749(3) -0.051(2) 0.2658(10) 0.072(9) Uiso 1.00 1 c . . .
H(7) H 0.632(4) -0.064(3) 0.2186(12) 0.101(12) Uiso 1.00 1 c . . .
H(8) H 0.742(4) -0.198(3) 0.2347(13) 0.128(14) Uiso 1.00 1 c . . .
H(9) H 0.761(4) 0.121(2) 0.3498(10) 0.092(9) Uiso 1.00 1 c . . .
H(10) H 0.558(2) 0.121(2) 0.3209(8) 0.044(6) Uiso 1.00 1 c . . .
H(11) H 0.619(3) 0.237(2) 0.4675(9) 0.060(7) Uiso 1.00 1 c . . .
H(12) H 0.403(3) 0.256(2) 0.4577(9) 0.048(7) Uiso 1.00 1 c . . .
H(13) H 0.279(2) 0.0614(19) 0.5425(7) 0.039(5) Uiso 1.00 1 c . . .
H(14) H 0.286(3) -0.084(2) 0.5565(8) 0.049(6) Uiso 1.00 1 c . . .
H(15) H 0.761(2) 0.0344(19) 0.6048(7) 0.037(5) Uiso 1.00 1 c . . .
H(16) H 0.730(3) -0.006(2) 0.5381(9) 0.062(7) Uiso 1.00 1 c . . .
H(17) H 0.525(3) 0.073(2) 0.6688(10) 0.073(9) Uiso 1.00 1 c . . .
H(18) H 0.348(3) 0.123(2) 0.6446(11) 0.071(9) Uiso 1.00 1 c . . .
H(19) H 0.381(4) -0.027(3) 0.6636(12) 0.117(14) Uiso 1.00 1 c . . .
H(20) H 0.195(3) 0.085(2) 0.3184(8) 0.049(7) Uiso 1.00 1 c . . .
H(21) H 0.082(2) 0.180(2) 0.4085(9) 0.045(6) Uiso 1.00 1 c . . .
H(22) H -0.032(3) -0.028(2) 0.4708(9) 0.071(8) Uiso 1.00 1 c . . .
H(23) H 0.020(2) -0.2205(19) 0.4119(8) 0.038(6) Uiso 1.00 1 c . . .

loop_
_atom_site_aniso_label
_atom_site_aniso_U_11
_atom_site_aniso_U_22
_atom_site_aniso_U_33
_atom_site_aniso_U_12
_atom_site_aniso_U_13
_atom_site_aniso_U_23
Fe(1) 0.02924(15) 0.03518(16) 0.03472(16) -0.00090(15) -0.00449(15) 0.00719(17)
P(1) 0.0497(4) 0.0362(3) 0.0364(3) 0.0049(3) -0.0081(3) 0.0042(3)
O(1) 0.0816(14) 0.0465(11) 0.0680(13) -0.0106(10) 0.0124(11) 0.0167(9)
C(1) 0.0461(17) 0.0581(18) 0.0420(15) 0.0113(14) -0.0049(13) -0.0048(14)
C(2) 0.0574(17) 0.0722(19) 0.0353(14) 0.0048(15) 0.0012(13) -0.0094(13)
C(3) 0.062(2) 0.097(2) 0.0339(15) 0.0076(17) -0.0079(14) -0.0018(16)
C(4) 0.057(2) 0.092(2) 0.0540(18) -0.0101(19) -0.0168(16) -0.0168(19)
C(5) 0.081(2) 0.118(3) 0.057(2) 0.003(2) 0.017(2) -0.002(2)
C(6) 0.0273(12) 0.0469(14) 0.0394(14) 0.0058(11) -0.0057(10) -0.0025(11)
C(7) 0.0256(11) 0.0480(14) 0.0410(14) 0.0003(10) -0.0077(10) 0.0078(10)
C(8) 0.0486(18) 0.0671(19) 0.0430(16) -0.0084(15) -0.0024(14) 0.0135(15)
C(9) 0.0529(18) 0.0428(15) 0.069(2) -0.0097(15) -0.0074(16) 0.0021(15)
C(10) 0.0299(11) 0.0362(11) 0.0399(12) -0.0019(11) -0.0073(9) 0.0002(12)
C(11) 0.0367(12) 0.0395(12) 0.0345(11) 0.0051(12) -0.0080(9) 0.0045(12)
C(12) 0.0357(13) 0.0448(15) 0.0390(13) 0.0072(12) -0.0003(11) 0.0023(12)
C(13) 0.0496(13) 0.0260(11) 0.0371(11) 0.0042(9) -0.0018(12) 0.0021(11)
C(14) 0.0457(17) 0.0640(17) 0.0403(15) -0.0025(12) -0.0093(12) -0.0015(13)
C(15) 0.071(2) 0.067(2) 0.0420(16) 0.006(2) 0.0042(15) -0.0105(18)
C(16) 0.0304(12) 0.0605(17) 0.0483(16) -0.0049(12) -0.0154(12) -0.0024(14)
C(17) 0.0398(14) 0.0633(19) 0.0519(17) -0.0018(15) -0.0133(13) 0.0201(17)
C(18) 0.0367(14) 0.0444(16) 0.076(2) 0.0122(11) -0.0114(13) 0.0087(15)
C(19) 0.0314(13) 0.0613(18) 0.0595(17) 0.0002(12) -0.0022(12) 0.0110(14)
C(20) 0.0367(14) 0.0535(17) 0.0595(19) -0.0104(13) -0.0067(13) 0.0140(15)

loop_
_atom_type_symbol
_atom_type_description
_atom_type_scat_dispersion_real
_atom_type_scat_dispersion_imag
_atom_type_scat_source
C C 0.003 0.002
;
International Tables for Crystallography
(1992, Vol. C, Tables 4.2.6.8 and 6.1.1.4)
;
H H 0.000 0.000
;
International Tables for Crystallography
(1992, Vol. C, Table 6.1.1.4)
;
Fe Fe 0.346 0.844
;
International Tables for Crystallography
(1992, Vol. C, Tables 4.2.6.8 and 6.1.1.4)
;
O O 0.011 0.006
;
International Tables for Crystallography
(1992, Vol. C, Tables 4.2.6.8 and 6.1.1.4)
;
P P 0.102 0.094
;
International Tables for Crystallography
(1992, Vol. C, Tables 4.2.6.8 and 6.1.1.4)
;

loop_
_geom_angle_atom_site_label_1
_geom_angle_atom_site_label_2
_geom_angle_atom_site_label_3
_geom_angle
_geom_angle_publ_flag
_geom_angle_site_symmetry_1
_geom_angle_site_symmetry_2
_geom_angle_site_symmetry_3
P(1) Fe(1) C(6) 48.58(6) yes . . .
P(1) Fe(1) C(7) 75.58(6) yes . . .
P(1) Fe(1) C(10) 74.90(6) yes . . .
P(1) Fe(1) C(11) 48.05(6) yes . . .
P(1) Fe(1) C(16) 119.13(8) yes . . .
P(1) Fe(1) C(17) 156.75(8) yes . . .
P(1) Fe(1) C(18) 158.44(8) yes . . .
P(1) Fe(1) C(19) 120.84(8) yes . . .
P(1) Fe(1) C(20) 104.06(8) yes . . .
C(6) Fe(1) C(7) 40.19(8) yes . . .
C(6) Fe(1) C(10) 69.74(8) yes . . .
C(6) Fe(1) C(11) 75.49(8) yes . . .
C(6) Fe(1) C(16) 102.41(9) yes . . .
C(6) Fe(1) C(17) 116.15(9) yes . . .
C(6) Fe(1) C(18) 152.76(9) yes . . .
C(6) Fe(1) C(19) 162.02(10) yes . . .
C(6) Fe(1) C(20) 123.17(10) yes . . .
C(7) Fe(1) C(10) 40.25(8) yes . . .
C(7) Fe(1) C(11) 69.84(8) yes . . .
C(7) Fe(1) C(16) 118.61(9) yes . . .
C(7) Fe(1) C(17) 103.25(9) yes . . .
C(7) Fe(1) C(18) 120.06(9) yes . . .
C(7) Fe(1) C(19) 157.77(10) yes . . .
C(7) Fe(1) C(20) 157.23(10) yes . . .
C(10) Fe(1) C(11) 39.69(8) yes . . .
C(10) Fe(1) C(16) 154.34(9) yes . . .
C(10) Fe(1) C(17) 119.55(10) yes . . .
C(10) Fe(1) C(18) 106.78(9) yes . . .
C(10) Fe(1) C(19) 124.94(9) yes . . .
C(10) Fe(1) C(20) 162.37(9) yes . . .
C(11) Fe(1) C(16) 164.54(10) yes . . .
C(11) Fe(1) C(17) 153.99(11) yes . . .
C(11) Fe(1) C(18) 119.99(10) yes . . .
C(11) Fe(1) C(19) 108.69(9) yes . . .
C(11) Fe(1) C(20) 127.22(10) yes . . .
C(16) Fe(1) C(17) 40.55(11) yes . . .
C(16) Fe(1) C(18) 68.57(10) yes . . .
C(16) Fe(1) C(19) 68.72(10) yes . . .
C(16) Fe(1) C(20) 41.15(10) yes . . .
C(17) Fe(1) C(18) 40.55(11) yes . . .
C(17) Fe(1) C(19) 67.91(10) yes . . .
C(17) Fe(1) C(20) 67.90(11) yes . . .
C(18) Fe(1) C(19) 40.19(10) yes . . .
C(18) Fe(1) C(20) 67.64(10) yes . . .
C(19) Fe(1) C(20) 40.16(11) yes . . .
Fe(1) P(1) C(6) 59.66(7) yes . . .
Fe(1) P(1) C(11) 60.03(6) yes . . .
C(6) P(1) C(11) 90.26(10) yes . . .
C(8) O(1) C(9) 110.02(19) yes . . .
C(2) C(1) C(6) 115.1(2) yes . . .
C(1) C(2) C(3) 122.3(2) yes . . .
C(1) C(2) C(5) 114.8(2) yes . . .
C(3) C(2) C(5) 122.9(2) yes . . .
C(2) C(3) C(4) 127.1(2) yes . . .
C(3) C(4) C(16) 114.2(2) yes . . .
Fe(1) C(6) P(1) 71.76(7) yes . . .
Fe(1) C(6) C(1) 126.81(16) yes . . .
Fe(1) C(6) C(7) 68.92(12) yes . . .
P(1) C(6) C(1) 121.99(18) yes . . .
P(1) C(6) C(7) 110.90(15) yes . . .
C(1) C(6) C(7) 127.1(2) yes . . .
Fe(1) C(7) C(6) 70.89(12) yes . . .
Fe(1) C(7) C(8) 125.26(16) yes . . .
Fe(1) C(7) C(10) 69.90(11) yes . . .
C(6) C(7) C(8) 138.6(2) yes . . .
C(6) C(7) C(10) 113.02(19) yes . . .
C(8) C(7) C(10) 108.33(19) yes . . .
O(1) C(8) C(7) 104.9(2) yes . . .
O(1) C(9) C(10) 104.6(2) yes . . .
Fe(1) C(10) C(7) 69.85(12) yes . . .
Fe(1) C(10) C(9) 125.68(17) yes . . .
Fe(1) C(10) C(11) 71.35(12) yes . . .
C(7) C(10) C(9) 108.4(2) yes . . .
C(7) C(10) C(11) 114.4(2) yes . . .
C(9) C(10) C(11) 137.2(2) yes . . .
Fe(1) C(11) P(1) 71.92(7) yes . . .
Fe(1) C(11) C(10) 68.96(11) yes . . .
Fe(1) C(11) C(12) 127.79(15) yes . . .
P(1) C(11) C(10) 111.27(15) yes . . .
P(1) C(11) C(12) 124.07(17) yes . . .
C(10) C(11) C(12) 124.6(2) yes . . .
C(11) C(12) C(13) 116.08(19) yes . . .
C(12) C(13) C(14) 123.4(2) yes . . .
C(12) C(13) C(15) 113.7(2) yes . . .
C(14) C(13) C(15) 122.9(2) yes . . .
Fe(1) C(16) C(4) 123.77(18) yes . . .
Fe(1) C(16) C(17) 69.41(15) yes . . .
Fe(1) C(16) C(20) 69.77(14) yes . . .
C(4) C(16) C(17) 127.7(2) yes . . .
C(4) C(16) C(20) 126.0(2) yes . . .
C(17) C(16) C(20) 106.3(2) yes . . .
Fe(1) C(17) C(16) 70.05(15) yes . . .
Fe(1) C(17) C(18) 70.18(15) yes . . .
C(16) C(17) C(18) 109.1(2) yes . . .
Fe(1) C(18) C(17) 69.27(15) yes . . .
Fe(1) C(18) C(19) 70.53(14) yes . . .
C(17) C(18) C(19) 108.1(2) yes . . .
Fe(1) C(19) C(18) 69.27(14) yes . . .
Fe(1) C(19) C(20) 69.50(14) yes . . .
C(18) C(19) C(20) 107.7(2) yes . . .
Fe(1) C(20) C(16) 69.08(14) yes . . .
Fe(1) C(20) C(19) 70.34(14) yes . . .
C(16) C(20) C(19) 108.7(2) yes . . .
C(2) C(1) H(1) 109.8(12) no . . .
C(2) C(1) H(2) 110.1(12) no . . .
C(6) C(1) H(1) 108.1(12) no . . .
C(6) C(1) H(2) 108.6(12) no . . .
H(1) C(1) H(2) 104.4(18) no . . .
C(2) C(3) H(3) 115.6(13) no . . .
C(4) C(3) H(3) 117.0(13) no . . .
C(3) C(4) H(4) 108.1(15) no . . .
C(3) C(4) H(5) 108.4(18) no . . .
C(16) C(4) H(4) 108.9(14) no . . .
C(16) C(4) H(5) 112.9(18) no . . .
H(4) C(4) H(5) 104(2) no . . .
C(2) C(5) H(6) 115.9(14) no . . .
C(2) C(5) H(7) 112.9(18) no . . .
C(2) C(5) H(8) 110.3(19) no . . .
H(6) C(5) H(7) 95(2) no . . .
H(6) C(5) H(8) 111(2) no . . .
H(7) C(5) H(8) 110(2) no . . .
O(1) C(8) H(9) 112.1(12) no . . .
O(1) C(8) H(10) 110.0(13) no . . .
C(7) C(8) H(9) 112.7(12) no . . .
C(7) C(8) H(10) 116.1(13) no . . .
H(9) C(8) H(10) 101.2(17) no . . .
O(1) C(9) H(11) 107.8(13) no . . .
O(1) C(9) H(12) 107.3(12) no . . .
C(10) C(9) H(11) 112.2(13) no . . .
C(10) C(9) H(12) 113.1(12) no . . .
H(11) C(9) H(12) 111.2(18) no . . .
C(11) C(12) H(13) 110.1(11) no . . .
C(11) C(12) H(14) 109.3(11) no . . .
C(13) C(12) H(13) 109.2(12) no . . .
C(13) C(12) H(14) 109.8(12) no . . .
H(13) C(12) H(14) 101.3(17) no . . .
C(13) C(14) H(15) 122.2(11) no . . .
C(13) C(14) H(16) 122.7(12) no . . .
H(15) C(14) H(16) 114.8(17) no . . .
C(13) C(15) H(17) 107.5(14) no . . .
C(13) C(15) H(18) 113.1(16) no . . .
C(13) C(15) H(19) 114.2(18) no . . .
H(17) C(15) H(18) 106(2) no . . .
H(17) C(15) H(19) 100(2) no . . .
H(18) C(15) H(19) 115(2) no . . .
Fe(1) C(17) H(20) 126.2(14) no . . .
C(16) C(17) H(20) 127.3(13) no . . .
C(18) C(17) H(20) 123.5(13) no . . .
Fe(1) C(18) H(21) 125.6(12) no . . .
C(17) C(18) H(21) 126.2(13) no . . .
C(19) C(18) H(21) 125.7(13) no . . .
Fe(1) C(19) H(22) 121.9(12) no . . .
C(18) C(19) H(22) 132.2(13) no . . .
C(20) C(19) H(22) 119.8(13) no . . .
Fe(1) C(20) H(23) 122.1(13) no . . .
C(16) C(20) H(23) 128.9(13) no . . .
C(19) C(20) H(23) 122.1(13) no . . .

loop_
_geom_bond_atom_site_label_1
_geom_bond_atom_site_label_2
_geom_bond_distance
_geom_bond_publ_flag
_geom_bond_site_symmetry_1
_geom_bond_site_symmetry_2
Fe(1) P(1) 2.2809(7) yes . .
Fe(1) C(6) 2.073(2) yes . .
Fe(1) C(7) 2.047(2) yes . .
Fe(1) C(10) 2.047(2) yes . .
Fe(1) C(11) 2.0785(19) yes . .
Fe(1) C(16) 2.039(2) yes . .
Fe(1) C(17) 2.031(2) yes . .
Fe(1) C(18) 2.043(2) yes . .
Fe(1) C(19) 2.059(2) yes . .
Fe(1) C(20) 2.048(2) yes . .
P(1) C(6) 1.801(2) yes . .
P(1) C(11) 1.785(2) yes . .
O(1) C(8) 1.437(3) yes . .
O(1) C(9) 1.437(3) yes . .
C(1) C(2) 1.516(3) yes . .
C(1) C(6) 1.514(3) yes . .
C(2) C(3) 1.316(4) yes . .
C(2) C(5) 1.495(4) yes . .
C(3) C(4) 1.493(4) yes . .
C(4) C(16) 1.503(4) yes . .
C(6) C(7) 1.416(3) yes . .
C(7) C(8) 1.498(3) yes . .
C(7) C(10) 1.409(3) yes . .
C(9) C(10) 1.502(3) yes . .
C(10) C(11) 1.401(3) yes . .
C(11) C(12) 1.512(3) yes . .
C(12) C(13) 1.500(3) yes . .
C(13) C(14) 1.312(3) yes . .
C(13) C(15) 1.500(3) yes . .
C(16) C(17) 1.410(4) yes . .
C(16) C(20) 1.436(3) yes . .
C(17) C(18) 1.412(3) yes . .
C(18) C(19) 1.410(3) yes . .
C(19) C(20) 1.410(4) yes . .
C(1) H(1) 0.97(2) no . .
C(1) H(2) 1.01(2) no . .
C(3) H(3) 0.96(2) no . .
C(4) H(4) 0.98(2) no . .
C(4) H(5) 0.99(2) no . .
C(5) H(6) 0.98(2) no . .
C(5) H(7) 0.95(3) no . .
C(5) H(8) 1.01(3) no . .
C(8) H(9) 1.18(3) no . .
C(8) H(10) 0.96(2) no . .
C(9) H(11) 0.97(2) no . .
C(9) H(12) 1.00(2) no . .
C(12) H(13) 0.94(2) no . .
C(12) H(14) 0.99(2) no . .
C(14) H(15) 0.918(18) no . .
C(14) H(16) 1.04(2) no . .
C(15) H(17) 0.97(2) no . .
C(15) H(18) 0.94(2) no . .
C(15) H(19) 0.95(3) no . .
C(17) H(20) 0.90(2) no . .
C(18) H(21) 0.98(2) no . .
C(19) H(22) 1.05(2) no . .
C(20) H(23) 0.876(19) no . .

loop_
_geom_contact_atom_site_label_1
_geom_contact_atom_site_label_2
_geom_contact_distance
_geom_contact_publ_flag
_geom_contact_site_symmetry_1
_geom_contact_site_symmetry_2
C(7) C(19) 3.593(3) ? . 1_655
C(19) C(7) 3.593(3) ? . 1_455
P(1) H(14) 3.25(2) ? . 2_546
P(1) H(16) 3.33(2) ? . 2_446
P(1) H(22) 3.17(2) ? . 2_546
P(1) H(23) 3.24(2) ? . 2_546
O(1) H(3) 3.40(2) ? . 3_655
O(1) H(7) 3.48(3) ? . 3_655
O(1) H(13) 3.115(19) ? . 2_556
O(1) H(15) 3.110(19) ? . 2_456
O(1) H(18) 2.74(2) ? . 2_556
C(1) H(14) 3.48(2) ? . 2_546
C(1) H(19) 3.38(3) ? . 2_546
C(2) H(10) 3.35(2) ? . 3_645
C(3) H(10) 3.14(2) ? . 3_645
C(3) H(18) 3.32(2) ? . 4_554
C(3) H(19) 3.56(3) ? . 4_554
C(5) H(5) 3.34(3) ? . 1_655
C(5) H(10) 3.52(2) ? . 3_645
C(5) H(15) 3.576(18) ? . 4_654
C(5) H(17) 3.00(2) ? . 4_654
C(5) H(20) 3.51(2) ? . 3_645
C(6) H(14) 3.59(2) ? . 2_546
C(8) H(3) 3.49(2) ? . 3_655
C(8) H(18) 3.13(2) ? . 2_556
C(9) H(13) 3.04(2) ? . 2_556
C(9) H(15) 3.416(19) ? . 2_456
C(11) H(23) 3.48(2) ? . 2_546
C(12) H(11) 3.28(2) ? . 2_456
C(12) H(23) 3.116(19) ? . 2_546
C(13) H(4) 3.57(2) ? . 2_546
C(13) H(21) 3.05(2) ? . 2_556
C(13) H(23) 2.990(19) ? . 2_546
C(14) H(4) 3.39(2) ? . 2_546
C(14) H(12) 2.92(2) ? . 2_556
C(14) H(21) 3.09(2) ? . 2_556
C(14) H(22) 3.37(2) ? . 1_655
C(14) H(23) 3.216(19) ? . 2_546
C(15) H(1) 3.51(2) ? . 2_446
C(15) H(3) 2.92(2) ? . 4_555
C(15) H(4) 3.47(2) ? . 2_546
C(15) H(5) 3.56(3) ? . 4_555
C(15) H(8) 3.59(3) ? . 4_655
C(15) H(9) 3.51(2) ? . 2_456
C(15) H(21) 3.19(2) ? . 2_556
C(16) H(1) 3.44(2) ? . 1_455
C(16) H(6) 3.44(2) ? . 1_455
C(16) H(9) 3.54(2) ? . 1_455
C(17) H(8) 3.39(3) ? . 3_655
C(17) H(9) 3.00(3) ? . 1_455
C(18) H(9) 2.66(2) ? . 1_455
C(18) H(18) 3.53(2) ? . 2_456
C(19) H(9) 3.04(2) ? . 1_455
C(19) H(16) 3.36(2) ? . 1_455
C(20) H(1) 3.05(2) ? . 1_455
C(20) H(9) 3.54(2) ? . 1_455
C(20) H(14) 3.51(2) ? . 2_446
H(1) C(15) 3.51(2) ? . 2_546
H(1) C(16) 3.44(2) ? . 1_655
H(1) C(20) 3.05(2) ? . 1_655
H(1) H(5) 3.30(3) ? . 1_655
H(1) H(14) 3.05(2) ? . 2_546
H(1) H(19) 2.66(3) ? . 2_546
H(1) H(23) 2.91(3) ? . 1_655
H(2) H(7) 3.13(3) ? . 3_645
H(2) H(14) 3.22(3) ? . 2_546
H(2) H(15) 3.11(2) ? . 2_446
H(2) H(19) 3.16(3) ? . 2_546
H(3) O(1) 3.40(2) ? . 3_645
H(3) C(8) 3.49(2) ? . 3_645
H(3) C(15) 2.92(2) ? . 4_554
H(3) H(9) 3.38(3) ? . 3_645
H(3) H(10) 3.07(3) ? . 3_645
H(3) H(17) 3.07(3) ? . 4_554
H(3) H(18) 2.50(3) ? . 4_554
H(3) H(19) 2.68(3) ? . 4_554
H(4) C(13) 3.57(2) ? . 2_446
H(4) C(14) 3.39(2) ? . 2_446
H(4) C(15) 3.47(2) ? . 2_446
H(4) H(6) 3.30(3) ? . 3_645
H(4) H(7) 3.09(4) ? . 3_645
H(4) H(15) 3.06(3) ? . 2_446
H(4) H(17) 3.16(3) ? . 2_446
H(4) H(19) 3.10(4) ? . 2_446
H(5) C(5) 3.34(3) ? . 1_455
H(5) C(15) 3.56(3) ? . 4_554
H(5) H(1) 3.30(3) ? . 1_455
H(5) H(6) 3.08(3) ? . 1_455
H(5) H(6) 3.58(4) ? . 3_645
H(5) H(8) 2.76(4) ? . 1_455
H(5) H(9) 3.50(3) ? . 3_645
H(5) H(17) 3.06(3) ? . 4_554
H(5) H(18) 3.29(4) ? . 4_554
H(5) H(19) 3.26(4) ? . 2_446
H(5) H(20) 3.58(3) ? . 3_545
H(6) C(16) 3.44(2) ? . 1_655
H(6) H(4) 3.30(3) ? . 3_655
H(6) H(5) 3.08(3) ? . 1_655
H(6) H(5) 3.58(4) ? . 3_655
H(6) H(17) 2.86(3) ? . 4_654
H(7) O(1) 3.48(3) ? . 3_645
H(7) H(2) 3.13(3) ? . 3_655
H(7) H(4) 3.09(4) ? . 3_655
H(7) H(10) 3.57(3) ? . 3_645
H(7) H(15) 2.84(3) ? . 4_654
H(7) H(17) 2.81(3) ? . 4_654
H(8) C(15) 3.59(3) ? . 4_654
H(8) C(17) 3.39(3) ? . 3_645
H(8) H(5) 2.76(4) ? . 1_655
H(8) H(10) 3.15(3) ? . 3_645
H(8) H(15) 3.50(3) ? . 4_654
H(8) H(17) 2.65(4) ? . 4_654
H(8) H(20) 2.55(3) ? . 3_645
H(9) C(15) 3.51(2) ? . 2_556
H(9) C(16) 3.54(2) ? . 1_655
H(9) C(17) 3.00(3) ? . 1_655
H(9) C(18) 2.66(2) ? . 1_655
H(9) C(19) 3.04(2) ? . 1_655
H(9) C(20) 3.54(2) ? . 1_655
H(9) H(3) 3.38(3) ? . 3_655
H(9) H(5) 3.50(3) ? . 3_655
H(9) H(18) 2.63(3) ? . 2_556
H(9) H(20) 3.32(3) ? . 1_655
H(9) H(21) 2.82(3) ? . 1_655
H(9) H(22) 3.59(3) ? . 1_655
H(10) C(2) 3.35(2) ? . 3_655
H(10) C(3) 3.14(2) ? . 3_655
H(10) C(5) 3.52(2) ? . 3_655
H(10) H(3) 3.07(3) ? . 3_655
H(10) H(7) 3.57(3) ? . 3_655
H(10) H(8) 3.15(3) ? . 3_655
H(10) H(18) 3.44(3) ? . 2_556
H(11) C(12) 3.28(2) ? . 2_556
H(11) H(12) 2.76(3) ? . 2_556
H(11) H(13) 2.35(3) ? . 2_556
H(11) H(18) 3.46(3) ? . 2_556
H(11) H(21) 3.08(3) ? . 2_556
H(11) H(22) 3.44(3) ? . 2_556
H(12) C(14) 2.92(2) ? . 2_456
H(12) H(11) 2.76(3) ? . 2_456
H(12) H(13) 3.33(3) ? . 2_556
H(12) H(15) 2.78(2) ? . 2_456
H(12) H(16) 2.81(3) ? . 2_456
H(12) H(21) 3.51(3) ? . 2_556
H(12) H(22) 3.24(3) ? . 2_556
H(13) O(1) 3.115(19) ? . 2_456
H(13) C(9) 3.04(2) ? . 2_456
H(13) H(11) 2.35(3) ? . 2_456
H(13) H(12) 3.33(3) ? . 2_456
H(14) P(1) 3.25(2) ? . 2_446
H(14) C(1) 3.48(2) ? . 2_446
H(14) C(6) 3.59(2) ? . 2_446
H(14) C(20) 3.51(2) ? . 2_546
H(14) H(1) 3.05(2) ? . 2_446
H(14) H(2) 3.22(3) ? . 2_446
H(14) H(23) 2.72(2) ? . 2_546
H(15) O(1) 3.110(19) ? . 2_556
H(15) C(5) 3.576(18) ? . 4_655
H(15) C(9) 3.416(19) ? . 2_556
H(15) H(2) 3.11(2) ? . 2_546
H(15) H(4) 3.06(3) ? . 2_546
H(15) H(7) 2.84(3) ? . 4_655
H(15) H(8) 3.50(3) ? . 4_655
H(15) H(12) 2.78(2) ? . 2_556
H(15) H(21) 3.16(2) ? . 2_556
H(15) H(22) 3.60(2) ? . 1_655
H(16) P(1) 3.33(2) ? . 2_546
H(16) C(19) 3.36(2) ? . 1_655
H(16) H(12) 2.81(3) ? . 2_556
H(16) H(22) 2.40(3) ? . 1_655
H(16) H(23) 3.36(2) ? . 2_546
H(17) C(5) 3.00(2) ? . 4_655
H(17) H(3) 3.07(3) ? . 4_555
H(17) H(4) 3.16(3) ? . 2_546
H(17) H(5) 3.06(3) ? . 4_555
H(17) H(6) 2.86(3) ? . 4_655
H(17) H(7) 2.81(3) ? . 4_655
H(17) H(8) 2.65(4) ? . 4_655
H(17) H(21) 3.11(3) ? . 2_556
H(18) O(1) 2.74(2) ? . 2_456
H(18) C(3) 3.32(2) ? . 4_555
H(18) C(8) 3.13(2) ? . 2_456
H(18) C(18) 3.53(2) ? . 2_556
H(18) H(3) 2.50(3) ? . 4_555
H(18) H(5) 3.29(4) ? . 4_555
H(18) H(9) 2.63(3) ? . 2_456
H(18) H(10) 3.44(3) ? . 2_456
H(18) H(11) 3.46(3) ? . 2_456
H(18) H(21) 2.91(3) ? . 2_556
H(19) C(1) 3.38(3) ? . 2_446
H(19) C(3) 3.56(3) ? . 4_555
H(19) H(1) 2.66(3) ? . 2_446
H(19) H(2) 3.16(3) ? . 2_446
H(19) H(3) 2.68(3) ? . 4_555
H(19) H(4) 3.10(4) ? . 2_546
H(19) H(5) 3.26(4) ? . 2_546
H(19) H(23) 3.26(3) ? . 2_546
H(20) C(5) 3.51(2) ? . 3_655
H(20) H(5) 3.58(3) ? . 3_555
H(20) H(8) 2.55(3) ? . 3_655
H(20) H(9) 3.32(3) ? . 1_455
H(21) C(13) 3.05(2) ? . 2_456
H(21) C(14) 3.09(2) ? . 2_456
H(21) C(15) 3.19(2) ? . 2_456
H(21) H(9) 2.82(3) ? . 1_455
H(21) H(11) 3.08(3) ? . 2_456
H(21) H(12) 3.51(3) ? . 2_456
H(21) H(15) 3.16(2) ? . 2_456
H(21) H(17) 3.11(3) ? . 2_456
H(21) H(18) 2.91(3) ? . 2_456
H(22) P(1) 3.17(2) ? . 2_446
H(22) C(14) 3.37(2) ? . 1_455
H(22) H(9) 3.59(3) ? . 1_455
H(22) H(11) 3.44(3) ? . 2_456
H(22) H(12) 3.24(3) ? . 2_456
H(22) H(15) 3.60(2) ? . 1_455
H(22) H(16) 2.40(3) ? . 1_455
H(23) P(1) 3.24(2) ? . 2_446
H(23) C(11) 3.48(2) ? . 2_446
H(23) C(12) 3.116(19) ? . 2_446
H(23) C(13) 2.990(19) ? . 2_446
H(23) C(14) 3.216(19) ? . 2_446
H(23) H(1) 2.91(3) ? . 1_455
H(23) H(14) 2.72(2) ? . 2_446
H(23) H(16) 3.36(2) ? . 2_446
H(23) H(19) 3.26(3) ? . 2_446

loop_
_geom_torsion_atom_site_label_1
_geom_torsion_atom_site_label_2
_geom_torsion_atom_site_label_3
_geom_torsion_atom_site_label_4
_geom_torsion
_geom_torsion_publ_flag
_geom_torsion_site_symmetry_1
_geom_torsion_site_symmetry_2
_geom_torsion_site_symmetry_3
_geom_torsion_site_symmetry_4
P(1) Fe(1) C(6) C(1) 116.8(2) ? . . . .
P(1) Fe(1) C(6) C(7) -121.98(14) ? . . . .
C(6) Fe(1) P(1) C(11) 110.10(11) ? . . . .
P(1) Fe(1) C(7) C(6) 41.06(11) ? . . . .
P(1) Fe(1) C(7) C(8) 177.8(2) ? . . . .
P(1) Fe(1) C(7) C(10) -83.53(12) ? . . . .
C(7) Fe(1) P(1) C(6) -34.42(10) ? . . . .
C(7) Fe(1) P(1) C(11) 75.68(9) ? . . . .
P(1) Fe(1) C(10) C(7) 85.39(12) ? . . . .
P(1) Fe(1) C(10) C(9) -175.9(2) ? . . . .
P(1) Fe(1) C(10) C(11) -40.63(11) ? . . . .
C(10) Fe(1) P(1) C(6) -76.11(10) ? . . . .
C(10) Fe(1) P(1) C(11) 33.99(9) ? . . . .
P(1) Fe(1) C(11) C(10) 122.31(14) ? . . . .
P(1) Fe(1) C(11) C(12) -119.5(2) ? . . . .
C(11) Fe(1) P(1) C(6) -110.10(11) ? . . . .
P(1) Fe(1) C(16) C(4) -42.8(2) ? . . . .
P(1) Fe(1) C(16) C(17) -165.15(12) ? . . . .
P(1) Fe(1) C(16) C(20) 77.58(15) ? . . . .
C(16) Fe(1) P(1) C(6) 80.59(11) ? . . . .
C(16) Fe(1) P(1) C(11) -169.31(11) ? . . . .
P(1) Fe(1) C(17) C(16) 34.5(2) ? . . . .
P(1) Fe(1) C(17) C(18) 154.65(16) ? . . . .
C(17) Fe(1) P(1) C(6) 55.6(2) ? . . . .
C(17) Fe(1) P(1) C(11) 165.7(2) ? . . . .
P(1) Fe(1) C(18) C(17) -152.61(18) ? . . . .
P(1) Fe(1) C(18) C(19) -33.5(3) ? . . . .
C(18) Fe(1) P(1) C(6) -173.6(2) ? . . . .
C(18) Fe(1) P(1) C(11) -63.5(2) ? . . . .
P(1) Fe(1) C(19) C(18) 166.35(13) ? . . . .
P(1) Fe(1) C(19) C(20) -74.41(17) ? . . . .
C(19) Fe(1) P(1) C(6) 161.90(12) ? . . . .
C(19) Fe(1) P(1) C(11) -88.00(11) ? . . . .
P(1) Fe(1) C(20) C(16) -118.42(14) ? . . . .
P(1) Fe(1) C(20) C(19) 121.51(15) ? . . . .
C(20) Fe(1) P(1) C(6) 122.08(11) ? . . . .
C(20) Fe(1) P(1) C(11) -127.82(11) ? . . . .
C(6) Fe(1) C(7) C(8) 136.7(2) ? . . . .
C(6) Fe(1) C(7) C(10) -124.59(18) ? . . . .
C(7) Fe(1) C(6) P(1) 121.98(14) ? . . . .
C(7) Fe(1) C(6) C(1) -121.3(2) ? . . . .
C(6) Fe(1) C(10) C(7) 34.50(12) ? . . . .
C(6) Fe(1) C(10) C(9) 133.2(2) ? . . . .
C(6) Fe(1) C(10) C(11) -91.52(13) ? . . . .
C(10) Fe(1) C(6) P(1) 87.43(8) ? . . . .
C(10) Fe(1) C(6) C(1) -155.8(2) ? . . . .
C(10) Fe(1) C(6) C(7) -34.55(12) ? . . . .
C(6) Fe(1) C(11) P(1) -46.67(8) ? . . . .
C(6) Fe(1) C(11) C(10) 75.63(13) ? . . . .
C(6) Fe(1) C(11) C(12) -166.2(2) ? . . . .
C(11) Fe(1) C(6) P(1) 46.18(8) ? . . . .
C(11) Fe(1) C(6) C(1) 162.9(2) ? . . . .
C(11) Fe(1) C(6) C(7) -75.80(13) ? . . . .
C(6) Fe(1) C(16) C(4) 6.4(2) ? . . . .
C(6) Fe(1) C(16) C(17) -115.91(15) ? . . . .
C(6) Fe(1) C(16) C(20) 126.83(15) ? . . . .
C(16) Fe(1) C(6) P(1) -118.07(9) ? . . . .
C(16) Fe(1) C(6) C(1) -1.3(2) ? . . . .
C(16) Fe(1) C(6) C(7) 119.96(13) ? . . . .
C(6) Fe(1) C(17) C(16) 78.14(16) ? . . . .
C(6) Fe(1) C(17) C(18) -161.75(14) ? . . . .
C(17) Fe(1) C(6) P(1) -158.71(10) ? . . . .
C(17) Fe(1) C(6) C(1) -42.0(2) ? . . . .
C(17) Fe(1) C(6) C(7) 79.31(15) ? . . . .
C(6) Fe(1) C(18) C(17) 37.9(2) ? . . . .
C(6) Fe(1) C(18) C(19) 157.04(19) ? . . . .
C(18) Fe(1) C(6) P(1) 174.87(18) ? . . . .
C(18) Fe(1) C(6) C(1) -68.4(3) ? . . . .
C(18) Fe(1) C(6) C(7) 52.9(2) ? . . . .
C(6) Fe(1) C(19) C(18) -144.7(2) ? . . . .
C(6) Fe(1) C(19) C(20) -25.4(4) ? . . . .
C(19) Fe(1) C(6) P(1) -59.8(3) ? . . . .
C(19) Fe(1) C(6) C(1) 57.0(4) ? . . . .
C(19) Fe(1) C(6) C(7) 178.3(2) ? . . . .
C(6) Fe(1) C(20) C(16) -69.04(18) ? . . . .
C(6) Fe(1) C(20) C(19) 170.89(14) ? . . . .
C(20) Fe(1) C(6) P(1) -79.08(12) ? . . . .
C(20) Fe(1) C(6) C(1) 37.7(2) ? . . . .
C(20) Fe(1) C(6) C(7) 158.95(13) ? . . . .
C(7) Fe(1) C(10) C(9) 98.7(2) ? . . . .
C(7) Fe(1) C(10) C(11) -126.01(18) ? . . . .
C(10) Fe(1) C(7) C(6) 124.59(18) ? . . . .
C(10) Fe(1) C(7) C(8) -98.7(2) ? . . . .
C(7) Fe(1) C(11) P(1) -88.47(8) ? . . . .
C(7) Fe(1) C(11) C(10) 33.83(12) ? . . . .
C(7) Fe(1) C(11) C(12) 152.0(2) ? . . . .
C(11) Fe(1) C(7) C(6) 91.20(13) ? . . . .
C(11) Fe(1) C(7) C(8) -132.1(2) ? . . . .
C(11) Fe(1) C(7) C(10) -33.39(13) ? . . . .
C(7) Fe(1) C(16) C(4) 46.0(2) ? . . . .
C(7) Fe(1) C(16) C(17) -76.34(16) ? . . . .
C(7) Fe(1) C(16) C(20) 166.40(14) ? . . . .
C(16) Fe(1) C(7) C(6) -74.55(15) ? . . . .
C(16) Fe(1) C(7) C(8) 62.2(2) ? . . . .
C(16) Fe(1) C(7) C(10) 160.86(13) ? . . . .
C(7) Fe(1) C(17) C(16) 118.79(14) ? . . . .
C(7) Fe(1) C(17) C(18) -121.09(15) ? . . . .
C(17) Fe(1) C(7) C(6) -115.02(14) ? . . . .
C(17) Fe(1) C(7) C(8) 21.7(2) ? . . . .
C(17) Fe(1) C(7) C(10) 120.40(14) ? . . . .
C(7) Fe(1) C(18) C(17) 74.39(17) ? . . . .
C(7) Fe(1) C(18) C(19) -166.47(14) ? . . . .
C(18) Fe(1) C(7) C(6) -155.05(13) ? . . . .
C(18) Fe(1) C(7) C(8) -18.3(2) ? . . . .
C(18) Fe(1) C(7) C(10) 80.36(15) ? . . . .
C(7) Fe(1) C(19) C(18) 32.4(3) ? . . . .
C(7) Fe(1) C(19) C(20) 151.6(2) ? . . . .
C(19) Fe(1) C(7) C(6) -178.6(2) ? . . . .
C(19) Fe(1) C(7) C(8) -41.9(3) ? . . . .
C(19) Fe(1) C(7) C(10) 56.8(3) ? . . . .
C(7) Fe(1) C(20) C(16) -32.2(3) ? . . . .
C(7) Fe(1) C(20) C(19) -152.3(2) ? . . . .
C(20) Fe(1) C(7) C(6) -51.0(3) ? . . . .
C(20) Fe(1) C(7) C(8) 85.7(3) ? . . . .
C(20) Fe(1) C(7) C(10) -175.6(2) ? . . . .
C(10) Fe(1) C(11) P(1) -122.31(14) ? . . . .
C(10) Fe(1) C(11) C(12) 118.2(2) ? . . . .
C(11) Fe(1) C(10) C(7) 126.01(18) ? . . . .
C(11) Fe(1) C(10) C(9) -135.3(2) ? . . . .
C(10) Fe(1) C(16) C(4) 75.3(3) ? . . . .
C(10) Fe(1) C(16) C(17) -47.0(2) ? . . . .
C(10) Fe(1) C(16) C(20) -164.3(2) ? . . . .
C(16) Fe(1) C(10) C(7) -41.7(2) ? . . . .
C(16) Fe(1) C(10) C(9) 57.0(3) ? . . . .
C(16) Fe(1) C(10) C(11) -167.7(2) ? . . . .
C(10) Fe(1) C(17) C(16) 158.64(13) ? . . . .
C(10) Fe(1) C(17) C(18) -81.25(16) ? . . . .
C(17) Fe(1) C(10) C(7) -74.82(15) ? . . . .
C(17) Fe(1) C(10) C(9) 23.9(2) ? . . . .
C(17) Fe(1) C(10) C(11) 159.17(13) ? . . . .
C(10) Fe(1) C(18) C(17) 116.10(16) ? . . . .
C(10) Fe(1) C(18) C(19) -124.76(15) ? . . . .
C(18) Fe(1) C(10) C(7) -116.97(14) ? . . . .
C(18) Fe(1) C(10) C(9) -18.3(2) ? . . . .
C(18) Fe(1) C(10) C(11) 117.01(14) ? . . . .
C(10) Fe(1) C(19) C(18) 73.65(18) ? . . . .
C(10) Fe(1) C(19) C(20) -167.10(15) ? . . . .
C(19) Fe(1) C(10) C(7) -157.27(14) ? . . . .
C(19) Fe(1) C(10) C(9) -58.6(2) ? . . . .
C(19) Fe(1) C(10) C(11) 76.71(16) ? . . . .
C(10) Fe(1) C(20) C(16) 157.2(2) ? . . . .
C(10) Fe(1) C(20) C(19) 37.2(4) ? . . . .
C(20) Fe(1) C(10) C(7) 174.3(3) ? . . . .
C(20) Fe(1) C(10) C(9) -87.0(3) ? . . . .
C(20) Fe(1) C(10) C(11) 48.3(3) ? . . . .
C(11) Fe(1) C(16) C(4) -74.0(4) ? . . . .
C(11) Fe(1) C(16) C(17) 163.7(3) ? . . . .
C(11) Fe(1) C(16) C(20) 46.4(4) ? . . . .
C(16) Fe(1) C(11) P(1) 37.4(3) ? . . . .
C(16) Fe(1) C(11) C(10) 159.7(3) ? . . . .
C(16) Fe(1) C(11) C(12) -82.1(4) ? . . . .
C(11) Fe(1) C(17) C(16) -170.17(18) ? . . . .
C(11) Fe(1) C(17) C(18) -50.0(2) ? . . . .
C(17) Fe(1) C(11) P(1) -167.18(18) ? . . . .
C(17) Fe(1) C(11) C(10) -44.9(2) ? . . . .
C(17) Fe(1) C(11) C(12) 73.3(3) ? . . . .
C(11) Fe(1) C(18) C(17) 157.16(15) ? . . . .
C(11) Fe(1) C(18) C(19) -83.70(17) ? . . . .
C(18) Fe(1) C(11) P(1) 157.69(9) ? . . . .
C(18) Fe(1) C(11) C(10) -80.01(15) ? . . . .
C(18) Fe(1) C(11) C(12) 38.2(2) ? . . . .
C(11) Fe(1) C(19) C(18) 114.66(16) ? . . . .
C(11) Fe(1) C(19) C(20) -126.10(16) ? . . . .
C(19) Fe(1) C(11) P(1) 115.06(9) ? . . . .
C(19) Fe(1) C(11) C(10) -122.63(13) ? . . . .
C(19) Fe(1) C(11) C(12) -4.4(2) ? . . . .
C(11) Fe(1) C(20) C(16) -165.96(14) ? . . . .
C(11) Fe(1) C(20) C(19) 73.97(19) ? . . . .
C(20) Fe(1) C(11) P(1) 74.19(12) ? . . . .
C(20) Fe(1) C(11) C(10) -163.50(14) ? . . . .
C(20) Fe(1) C(11) C(12) -45.3(2) ? . . . .
C(16) Fe(1) C(17) C(18) 120.1(2) ? . . . .
C(17) Fe(1) C(16) C(4) 122.3(3) ? . . . .
C(17) Fe(1) C(16) C(20) -117.3(2) ? . . . .
C(16) Fe(1) C(18) C(17) -37.16(16) ? . . . .
C(16) Fe(1) C(18) C(19) 81.98(17) ? . . . .
C(18) Fe(1) C(16) C(4) 159.5(2) ? . . . .
C(18) Fe(1) C(16) C(17) 37.17(15) ? . . . .
C(18) Fe(1) C(16) C(20) -80.10(16) ? . . . .
C(16) Fe(1) C(19) C(18) -81.57(17) ? . . . .
C(16) Fe(1) C(19) C(20) 37.67(16) ? . . . .
C(19) Fe(1) C(16) C(4) -157.2(2) ? . . . .
C(19) Fe(1) C(16) C(17) 80.46(16) ? . . . .
C(19) Fe(1) C(16) C(20) -36.80(15) ? . . . .
C(16) Fe(1) C(20) C(19) -120.1(2) ? . . . .
C(20) Fe(1) C(16) C(4) -120.4(3) ? . . . .
C(20) Fe(1) C(16) C(17) 117.3(2) ? . . . .
C(17) Fe(1) C(18) C(19) 119.1(2) ? . . . .
C(18) Fe(1) C(17) C(16) -120.1(2) ? . . . .
C(17) Fe(1) C(19) C(18) -37.79(16) ? . . . .
C(17) Fe(1) C(19) C(20) 81.45(18) ? . . . .
C(19) Fe(1) C(17) C(16) -82.65(16) ? . . . .
C(19) Fe(1) C(17) C(18) 37.47(15) ? . . . .
C(17) Fe(1) C(20) C(16) 38.58(16) ? . . . .
C(17) Fe(1) C(20) C(19) -81.48(17) ? . . . .
C(20) Fe(1) C(17) C(16) -39.15(15) ? . . . .
C(20) Fe(1) C(17) C(18) 80.97(16) ? . . . .
C(18) Fe(1) C(19) C(20) 119.2(2) ? . . . .
C(19) Fe(1) C(18) C(17) -119.1(2) ? . . . .
C(18) Fe(1) C(20) C(16) 82.55(17) ? . . . .
C(18) Fe(1) C(20) C(19) -37.51(16) ? . . . .
C(20) Fe(1) C(18) C(17) -81.66(17) ? . . . .
C(20) Fe(1) C(18) C(19) 37.48(16) ? . . . .
C(19) Fe(1) C(20) C(16) 120.1(2) ? . . . .
C(20) Fe(1) C(19) C(18) -119.2(2) ? . . . .
Fe(1) P(1) C(6) C(1) -122.5(2) ? . . . .
Fe(1) P(1) C(6) C(7) 57.91(14) ? . . . .
Fe(1) P(1) C(11) C(10) -57.83(13) ? . . . .
Fe(1) P(1) C(11) C(12) 123.87(19) ? . . . .
C(6) P(1) C(11) Fe(1) 54.14(8) ? . . . .
C(6) P(1) C(11) C(10) -3.69(16) ? . . . .
C(6) P(1) C(11) C(12) 178.02(18) ? . . . .
C(11) P(1) C(6) Fe(1) -54.44(7) ? . . . .
C(11) P(1) C(6) C(1) -177.0(2) ? . . . .
C(11) P(1) C(6) C(7) 3.47(16) ? . . . .
C(8) O(1) C(9) C(10) -19.2(2) ? . . . .
C(9) O(1) C(8) C(7) 19.0(2) ? . . . .
C(2) C(1) C(6) Fe(1) 51.2(3) ? . . . .
C(2) C(1) C(6) P(1) 141.6(2) ? . . . .
C(2) C(1) C(6) C(7) -38.9(3) ? . . . .
C(6) C(1) C(2) C(3) -73.8(3) ? . . . .
C(6) C(1) C(2) C(5) 107.5(3) ? . . . .
C(1) C(2) C(3) C(4) 1.3(5) ? . . . .
C(5) C(2) C(3) C(4) 179.9(2) ? . . . .
C(2) C(3) C(4) C(16) 78.3(4) ? . . . .
C(3) C(4) C(16) Fe(1) -59.7(3) ? . . . .
C(3) C(4) C(16) C(17) 29.3(4) ? . . . .
C(3) C(4) C(16) C(20) -148.0(2) ? . . . .
Fe(1) C(6) C(7) C(8) -122.1(3) ? . . . .
Fe(1) C(6) C(7) C(10) 57.14(15) ? . . . .
P(1) C(6) C(7) Fe(1) -59.58(11) ? . . . .
P(1) C(6) C(7) C(8) 178.3(2) ? . . . .
P(1) C(6) C(7) C(10) -2.4(2) ? . . . .
C(1) C(6) C(7) Fe(1) 120.9(2) ? . . . .
C(1) C(6) C(7) C(8) -1.2(4) ? . . . .
C(1) C(6) C(7) C(10) 178.0(2) ? . . . .
Fe(1) C(7) C(8) O(1) 66.9(2) ? . . . .
Fe(1) C(7) C(10) C(9) -122.18(18) ? . . . .
Fe(1) C(7) C(10) C(11) 57.30(15) ? . . . .
C(6) C(7) C(8) O(1) 168.2(2) ? . . . .
C(6) C(7) C(10) Fe(1) -57.69(16) ? . . . .
C(6) C(7) C(10) C(9) -179.87(19) ? . . . .
C(6) C(7) C(10) C(11) -0.4(2) ? . . . .
C(8) C(7) C(10) Fe(1) 121.76(17) ? . . . .
C(8) C(7) C(10) C(9) -0.4(2) ? . . . .
C(8) C(7) C(10) C(11) 179.06(19) ? . . . .
C(10) C(7) C(8) O(1) -11.1(2) ? . . . .
O(1) C(9) C(10) Fe(1) -66.3(2) ? . . . .
O(1) C(9) C(10) C(7) 11.7(2) ? . . . .
O(1) C(9) C(10) C(11) -167.6(2) ? . . . .
Fe(1) C(10) C(11) P(1) 59.56(10) ? . . . .
Fe(1) C(10) C(11) C(12) -122.2(2) ? . . . .
C(7) C(10) C(11) Fe(1) -56.49(15) ? . . . .
C(7) C(10) C(11) P(1) 3.1(2) ? . . . .
C(7) C(10) C(11) C(12) -178.64(19) ? . . . .
C(9) C(10) C(11) Fe(1) 122.8(2) ? . . . .
C(9) C(10) C(11) P(1) -177.7(2) ? . . . .
C(9) C(10) C(11) C(12) 0.6(4) ? . . . .
Fe(1) C(11) C(12) C(13) -166.76(16) ? . . . .
P(1) C(11) C(12) C(13) 100.4(2) ? . . . .
C(10) C(11) C(12) C(13) -77.7(2) ? . . . .
C(11) C(12) C(13) C(14) -0.4(3) ? . . . .
C(11) C(12) C(13) C(15) 179.8(2) ? . . . .
Fe(1) C(16) C(17) C(18) -59.48(18) ? . . . .
Fe(1) C(16) C(20) C(19) 59.36(18) ? . . . .
C(4) C(16) C(17) Fe(1) -117.4(2) ? . . . .
C(4) C(16) C(17) C(18) -176.9(2) ? . . . .
C(4) C(16) C(20) Fe(1) 117.7(2) ? . . . .
C(4) C(16) C(20) C(19) 177.0(2) ? . . . .
C(17) C(16) C(20) Fe(1) -60.11(17) ? . . . .
C(17) C(16) C(20) C(19) -0.8(2) ? . . . .
C(20) C(16) C(17) Fe(1) 60.35(17) ? . . . .
C(20) C(16) C(17) C(18) 0.9(2) ? . . . .
Fe(1) C(17) C(18) C(19) -60.06(18) ? . . . .
C(16) C(17) C(18) Fe(1) 59.40(18) ? . . . .
C(16) C(17) C(18) C(19) -0.7(2) ? . . . .
Fe(1) C(18) C(19) C(20) -59.09(17) ? . . . .
C(17) C(18) C(19) Fe(1) 59.27(17) ? . . . .
C(17) C(18) C(19) C(20) 0.2(2) ? . . . .
Fe(1) C(19) C(20) C(16) -58.59(17) ? . . . .
C(18) C(19) C(20) Fe(1) 58.94(17) ? . . . .
C(18) C(19) C(20) C(16) 0.4(2) ? . . . .
